data_7023594
loop_
_publ_author_name
'Zou, Xiaoyan'
'Yan, Pengfei'
'Zhang, Juwen'
'Zhang, Fengming'
'Hou, Guangfeng'
'Li, Guangming'

_publ_section_title
;
 NIR luminescence and catalysis of multifarious salen type ytterbium
 complexes modulated by anions.
;
_journal_issue 36
_journal_name_full 'Dalton transactions (Cambridge, England : 2003)'
_journal_page_first 13190
_journal_page_last 13199
_journal_paper_doi 10.1039/c3dt51556g
_journal_volume 42
_journal_year 2013
_chemical_formula_moiety 'C38 H44 N10 O26 Yb2, C H2 Cl2'
_chemical_formula_sum 'C39 H46 Cl2 N10 O26 Yb2'
_chemical_formula_weight 1487.84
_chemical_name_systematic
;
?
;
_space_group_IT_number 14
_symmetry_cell_setting monoclinic
_symmetry_space_group_name_Hall '-P 2ybc'
_symmetry_space_group_name_H-M 'P 1 21/c 1'
_atom_sites_solution_hydrogens geom
_atom_sites_solution_primary direct
_atom_sites_solution_secondary difmap
_audit_creation_method SHELXL-97
_cell_angle_alpha 90.00
_cell_angle_beta 98.985(14)
_cell_angle_gamma 90.00
_cell_formula_units_Z 2
_cell_length_a 12.111(4)
_cell_length_b 14.824(5)
_cell_length_c 15.133(6)
_cell_measurement_reflns_used 18025
_cell_measurement_temperature 293(2)
_cell_measurement_theta_max 27.47
_cell_measurement_theta_min 3.05
_cell_volume 2683.5(17)
_computing_cell_refinement 'RAPID-AUTO (Rigaku 1998 <i>RAPID-AUTO</i>)'
_computing_data_collection 'RAPID-AUTO (Rigaku 1998 <i>RAPID-AUTO</i>)'
_computing_data_reduction 'CrystalClear (Rigaku/MSC, 2002)'
_computing_molecular_graphics 'SHELXTL (Sheldrick, 2008)'
_computing_publication_material SHELXL-97
_computing_structure_refinement 'SHELXL-97 (Sheldrick, 2008)'
_computing_structure_solution 'SHELXS-97 (Sheldrick, 2008)'
_diffrn_ambient_temperature 293(2)
_diffrn_measured_fraction_theta_full 0.994
_diffrn_measured_fraction_theta_max 0.994
_diffrn_measurement_device_type 'Rigaku RAXIS-RAPID'
_diffrn_measurement_method '\w scan'
_diffrn_radiation_monochromator graphite
_diffrn_radiation_source 'fine-focus sealed tube'
_diffrn_radiation_type MoK\a
_diffrn_radiation_wavelength 0.71073
_diffrn_reflns_av_R_equivalents 0.0448
_diffrn_reflns_av_sigmaI/netI 0.0402
_diffrn_reflns_limit_h_max 15
_diffrn_reflns_limit_h_min -15
_diffrn_reflns_limit_k_max 19
_diffrn_reflns_limit_k_min -17
_diffrn_reflns_limit_l_max 19
_diffrn_reflns_limit_l_min -19
_diffrn_reflns_number 24630
_diffrn_reflns_theta_full 27.47
_diffrn_reflns_theta_max 27.47
_diffrn_reflns_theta_min 3.05
_diffrn_standards_decay_% 0
_diffrn_standards_interval_count 0
_diffrn_standards_interval_time 0
_diffrn_standards_number 0
_exptl_absorpt_coefficient_mu 3.657
_exptl_absorpt_correction_T_max 0.4158
_exptl_absorpt_correction_T_min 0.3643
_exptl_absorpt_correction_type multi-scan
_exptl_absorpt_process_details 'ABSCOR (Higashi, 1995)'
_exptl_crystal_colour yellow
_exptl_crystal_density_diffrn 1.841
_exptl_crystal_density_method 'not measured'
_exptl_crystal_description block
_exptl_crystal_F_000 1464
_exptl_crystal_size_max 0.35
_exptl_crystal_size_mid 0.32
_exptl_crystal_size_min 0.29
_refine_diff_density_max 1.908
_refine_diff_density_min -1.425
_refine_diff_density_rms 0.103
_refine_ls_extinction_method none
_refine_ls_goodness_of_fit_ref 1.077
_refine_ls_hydrogen_treatment mixed
_refine_ls_matrix_type full
_refine_ls_number_parameters 363
_refine_ls_number_reflns 6108
_refine_ls_number_restraints 4
_refine_ls_restrained_S_all 1.084
_refine_ls_R_factor_all 0.0598
_refine_ls_R_factor_gt 0.0404
_refine_ls_shift/su_max 0.002
_refine_ls_shift/su_mean 0.000
_refine_ls_structure_factor_coef Fsqd
_refine_ls_weighting_details 'calc w=1/[\s^2^(Fo^2^)+(0.0356P)^2^+3.7269P] where P=(Fo^2^+2Fc^2^)/3'
_refine_ls_weighting_scheme calc
_refine_ls_wR_factor_gt 0.0853
_refine_ls_wR_factor_ref 0.0924
_reflns_number_gt 4664
_reflns_number_total 6108
_reflns_threshold_expression >2sigma(I)
_cod_data_source_file c3dt51556g.txt
_cod_data_source_block zxy-2
_cod_original_cell_volume 2683.5(16)
_cod_original_sg_symbol_H-M 'P 21/c'
_cod_database_code 7023594

loop_
_symmetry_equiv_pos_as_xyz
'x, y, z'
'-x, y+1/2, -z+1/2'
'-x, -y, -z'
'x, -y-1/2, z-1/2'

loop_
_atom_site_label
_atom_site_type_symbol
_atom_site_fract_x
_atom_site_fract_y
_atom_site_fract_z
_atom_site_U_iso_or_equiv
_atom_site_adp_type
_atom_site_occupancy
_atom_site_symmetry_multiplicity
_atom_site_calc_flag
_atom_site_refinement_flags
C1 C 0.3202(4) 0.0284(3) 1.0570(3) 0.0409(10) Uani 1 1 d .
C2 C 0.4121(4) -0.0171(3) 1.1085(3) 0.0436(11) Uani 1 1 d .
C3 C 0.4574(4) -0.0933(4) 1.0761(4) 0.0537(13) Uani 1 1 d .
H3 H 0.5170 -0.1224 1.1108 0.064 Uiso 1 1 calc R
C4 C 0.4143(5) -0.1272(4) 0.9915(5) 0.0627(16) Uani 1 1 d .
H4 H 0.4463 -0.1781 0.9699 0.075 Uiso 1 1 calc R
C5 C 0.3271(5) -0.0865(4) 0.9413(4) 0.0563(14) Uani 1 1 d .
H5 H 0.2985 -0.1101 0.8854 0.068 Uiso 1 1 calc R
C6 C 0.2779(4) -0.0080(3) 0.9726(3) 0.0431(11) Uani 1 1 d .
C7 C 0.1856(4) 0.0333(4) 0.9170(4) 0.0497(12) Uani 1 1 d .
H7 H 0.1613 0.0083 0.8610 0.060 Uiso 1 1 calc R
C8 C 0.0412(5) 0.1493(4) 0.8832(4) 0.0612(15) Uani 1 1 d .
H8A H 0.0219 0.1158 0.8279 0.073 Uiso 1 1 calc R
H8B H 0.0647 0.2092 0.8684 0.073 Uiso 1 1 calc R
C9 C -0.0594(5) 0.1562(4) 0.9294(4) 0.0584(14) Uani 1 1 d .
H9A H -0.0403 0.1906 0.9842 0.070 Uiso 1 1 calc R
H9B H -0.0819 0.0963 0.9452 0.070 Uiso 1 1 calc R
C10 C -0.1565(5) 0.2019(4) 0.8697(4) 0.0554(14) Uani 1 1 d .
H10A H -0.2182 0.2107 0.9027 0.067 Uiso 1 1 calc R
H10B H -0.1332 0.2605 0.8509 0.067 Uiso 1 1 calc R
C11 C -0.2097(4) 0.1710(4) 0.7095(4) 0.0508(13) Uani 1 1 d .
H11 H -0.1973 0.2312 0.6970 0.061 Uiso 1 1 calc R
C12 C -0.2468(4) 0.1119(4) 0.6367(4) 0.0497(12) Uani 1 1 d .
C13 C -0.2675(7) 0.1451(5) 0.5482(5) 0.0776(19) Uani 1 1 d .
H13 H -0.2573 0.2061 0.5375 0.093 Uiso 1 1 calc R
C14 C -0.3020(7) 0.0893(5) 0.4786(5) 0.089(2) Uani 1 1 d .
H14 H -0.3167 0.1124 0.4209 0.106 Uiso 1 1 calc R
C15 C -0.3157(6) -0.0031(5) 0.4929(4) 0.0738(18) Uani 1 1 d .
H15 H -0.3379 -0.0413 0.4446 0.089 Uiso 1 1 calc R
C16 C -0.2965(4) -0.0373(4) 0.5779(3) 0.0496(12) Uani 1 1 d .
C17 C -0.2629(4) 0.0198(3) 0.6526(3) 0.0450(11) Uani 1 1 d .
C18 C -0.3436(7) -0.1901(5) 0.5333(4) 0.080(2) Uani 1 1 d .
H18A H -0.4168 -0.1734 0.5038 0.119 Uiso 1 1 calc R
H18B H -0.3464 -0.2491 0.5590 0.119 Uiso 1 1 calc R
H18C H -0.2927 -0.1906 0.4906 0.119 Uiso 1 1 calc R
C19 C 0.5246(6) -0.0243(5) 1.2531(5) 0.083(2) Uani 1 1 d .
H19A H 0.4950 -0.0829 1.2628 0.124 Uiso 1 1 calc R
H19B H 0.5364 0.0085 1.3086 0.124 Uiso 1 1 calc R
H19C H 0.5944 -0.0307 1.2311 0.124 Uiso 1 1 calc R
N1 N 0.1337(4) 0.1037(3) 0.9406(3) 0.0508(10) Uani 1 1 d D
H101 H 0.156(5) 0.128(4) 0.9949(19) 0.076 Uiso 1 1 d D
N2 N -0.1927(4) 0.1455(3) 0.7912(3) 0.0478(10) Uani 1 1 d D
H102 H -0.208(5) 0.0870(13) 0.799(4) 0.072 Uiso 1 1 d D
N3 N 0.5083(4) 0.2123(3) 1.2415(4) 0.0629(13) Uani 1 1 d .
N4 N 0.2251(4) 0.3348(3) 1.2111(4) 0.0613(12) Uani 1 1 d .
N5 N 0.0323(4) 0.1353(4) 1.2070(4) 0.0698(15) Uani 1 1 d .
O1 O 0.2780(3) 0.1004(2) 1.0892(2) 0.0460(8) Uani 1 1 d .
O2 O 0.4469(3) 0.0240(2) 1.1888(3) 0.0547(9) Uani 1 1 d .
O3 O -0.2502(3) -0.0138(2) 0.7334(2) 0.0527(9) Uani 1 1 d .
O4 O -0.3059(3) -0.1258(3) 0.6028(2) 0.0588(10) Uani 1 1 d .
O5 O 0.4673(3) 0.1747(3) 1.3046(3) 0.0610(10) Uani 1 1 d .
O6 O 0.6068(4) 0.2267(4) 1.2474(4) 0.1034(18) Uani 1 1 d .
O7 O 0.4394(4) 0.2317(3) 1.1728(3) 0.0628(10) Uani 1 1 d .
O8 O 0.2759(3) 0.3018(2) 1.2837(3) 0.0555(9) Uani 1 1 d .
O9 O 0.1964(5) 0.4135(3) 1.2049(4) 0.0924(16) Uani 1 1 d .
O10 O 0.2024(4) 0.2802(3) 1.1445(3) 0.0678(11) Uani 1 1 d .
O11 O 0.1026(4) 0.1722(3) 1.2673(4) 0.0773(13) Uani 1 1 d .
O12 O -0.0663(4) 0.1382(4) 1.2125(5) 0.115(2) Uani 1 1 d .
O13 O 0.0701(4) 0.0985(4) 1.1458(3) 0.0925(16) Uani 1 1 d .
Yb1 Yb 0.284174(19) 0.151782(14) 1.226018(15) 0.04588(9) Uani 1 1 d .
Cl1 Cl 0.0122(6) 0.4295(5) 0.9352(6) 0.163(2) Uiso 0.50 1 d PD
Cl2 Cl 0.0196(7) 0.3908(6) 1.0016(6) 0.178(3) Uiso 0.50 1 d PD
C66 C 0.026(2) 0.4989(9) 1.0345(11) 0.138(8) Uiso 0.50 1 d PD

loop_
_atom_site_aniso_label
_atom_site_aniso_U_11
_atom_site_aniso_U_22
_atom_site_aniso_U_33
_atom_site_aniso_U_23
_atom_site_aniso_U_13
_atom_site_aniso_U_12
C1 0.041(2) 0.041(2) 0.042(3) -0.002(2) 0.007(2) -0.004(2)
C2 0.041(2) 0.044(3) 0.044(3) 0.001(2) 0.002(2) -0.003(2)
C3 0.046(3) 0.047(3) 0.068(4) 0.002(3) 0.009(3) 0.010(2)
C4 0.066(4) 0.046(3) 0.077(4) -0.018(3) 0.016(3) 0.005(3)
C5 0.066(3) 0.050(3) 0.053(3) -0.021(3) 0.007(3) -0.004(3)
C6 0.044(3) 0.044(3) 0.040(3) -0.004(2) 0.004(2) -0.007(2)
C7 0.049(3) 0.059(3) 0.039(3) -0.008(2) 0.000(2) -0.008(3)
C8 0.055(3) 0.074(4) 0.051(3) 0.013(3) -0.003(3) 0.004(3)
C9 0.060(3) 0.067(3) 0.045(3) -0.007(3) -0.003(2) 0.005(3)
C10 0.060(3) 0.051(3) 0.053(3) -0.013(2) 0.001(3) 0.004(3)
C11 0.055(3) 0.043(3) 0.054(4) 0.003(2) 0.005(3) 0.003(2)
C12 0.054(3) 0.055(3) 0.038(3) 0.005(2) 0.003(2) 0.003(3)
C13 0.110(5) 0.067(4) 0.052(4) 0.013(3) 0.002(4) 0.001(4)
C14 0.140(7) 0.078(5) 0.041(4) 0.014(3) -0.005(4) -0.006(5)
C15 0.093(5) 0.088(5) 0.035(3) 0.003(3) -0.009(3) -0.018(4)
C16 0.055(3) 0.058(3) 0.035(3) 0.000(2) 0.003(2) -0.007(3)
C17 0.042(2) 0.058(3) 0.033(3) 0.005(2) 0.002(2) -0.003(2)
C18 0.120(6) 0.073(4) 0.045(4) -0.024(3) 0.009(4) -0.031(4)
C19 0.091(5) 0.075(4) 0.068(5) -0.001(3) -0.033(4) 0.026(4)
N1 0.048(2) 0.057(3) 0.044(3) -0.004(2) -0.005(2) 0.001(2)
N2 0.049(2) 0.046(2) 0.046(3) -0.002(2) -0.0013(19) 0.004(2)
N3 0.062(3) 0.060(3) 0.068(4) -0.013(3) 0.016(3) -0.013(3)
N4 0.074(3) 0.049(3) 0.062(3) -0.002(2) 0.016(3) -0.003(2)
N5 0.050(3) 0.076(4) 0.083(4) -0.013(3) 0.007(3) -0.004(3)
O1 0.0519(19) 0.0464(18) 0.0376(19) -0.0058(15) 0.0009(15) 0.0105(16)
O2 0.057(2) 0.056(2) 0.046(2) -0.0034(16) -0.0073(17) 0.0109(18)
O3 0.073(2) 0.0489(19) 0.0343(19) 0.0010(15) 0.0036(17) -0.0084(18)
O4 0.078(3) 0.062(2) 0.035(2) -0.0057(16) 0.0028(18) -0.023(2)
O5 0.064(2) 0.070(3) 0.049(2) 0.0003(19) 0.0087(19) -0.003(2)
O6 0.056(3) 0.141(5) 0.114(5) -0.010(4) 0.016(3) -0.033(3)
O7 0.075(3) 0.060(2) 0.055(3) 0.0018(19) 0.017(2) -0.005(2)
O8 0.070(2) 0.049(2) 0.046(2) -0.0057(17) 0.0035(18) -0.0080(19)
O9 0.140(5) 0.045(2) 0.091(4) -0.003(2) 0.014(3) 0.018(3)
O10 0.093(3) 0.061(2) 0.050(2) -0.0036(19) 0.010(2) 0.008(2)
O11 0.063(3) 0.075(3) 0.094(4) -0.021(3) 0.012(2) -0.018(2)
O12 0.048(3) 0.128(5) 0.167(6) -0.064(4) 0.016(3) 0.001(3)
O13 0.091(3) 0.124(4) 0.060(3) -0.017(3) 0.006(3) 0.035(3)
Yb1 0.05826(15) 0.04252(12) 0.03709(12) -0.00706(9) 0.00820(9) -0.00712(11)

loop_
_atom_type_symbol
_atom_type_description
_atom_type_scat_dispersion_real
_atom_type_scat_dispersion_imag
_atom_type_scat_source
C C 0.0033 0.0016 'International Tables Vol C Tables 4.2.6.8 and 6.1.1.4'
H H 0.0000 0.0000 'International Tables Vol C Tables 4.2.6.8 and 6.1.1.4'
N N 0.0061 0.0033 'International Tables Vol C Tables 4.2.6.8 and 6.1.1.4'
O O 0.0106 0.0060 'International Tables Vol C Tables 4.2.6.8 and 6.1.1.4'
Yb Yb -0.3850 5.5486 'International Tables Vol C Tables 4.2.6.8 and 6.1.1.4'
Cl Cl 0.1484 0.1585 'International Tables Vol C Tables 4.2.6.8 and 6.1.1.4'

loop_
_geom_angle_atom_site_label_1
_geom_angle_atom_site_label_2
_geom_angle_atom_site_label_3
_geom_angle
_geom_angle_site_symmetry_1
_geom_angle_site_symmetry_3
O1 C1 C6 122.8(4) . .
O1 C1 C2 119.9(4) . .
C6 C1 C2 117.3(4) . .
O2 C2 C3 126.6(5) . .
O2 C2 C1 112.5(4) . .
C3 C2 C1 120.9(5) . .
C2 C3 C4 120.5(5) . .
C2 C3 H3 119.7 . .
C4 C3 H3 119.7 . .
C5 C4 C3 120.3(5) . .
C5 C4 H4 119.9 . .
C3 C4 H4 119.9 . .
C4 C5 C6 120.8(5) . .
C4 C5 H5 119.6 . .
C6 C5 H5 119.6 . .
C1 C6 C5 120.3(5) . .
C1 C6 C7 120.8(4) . .
C5 C6 C7 119.0(5) . .
N1 C7 C6 123.5(5) . .
N1 C7 H7 118.3 . .
C6 C7 H7 118.3 . .
N1 C8 C9 110.8(5) . .
N1 C8 H8A 109.5 . .
C9 C8 H8A 109.5 . .
N1 C8 H8B 109.5 . .
C9 C8 H8B 109.5 . .
H8A C8 H8B 108.1 . .
C8 C9 C10 111.2(5) . .
C8 C9 H9A 109.4 . .
C10 C9 H9A 109.4 . .
C8 C9 H9B 109.4 . .
C10 C9 H9B 109.4 . .
H9A C9 H9B 108.0 . .
N2 C10 C9 109.4(4) . .
N2 C10 H10A 109.8 . .
C9 C10 H10A 109.8 . .
N2 C10 H10B 109.8 . .
C9 C10 H10B 109.8 . .
H10A C10 H10B 108.2 . .
N2 C11 C12 123.4(5) . .
N2 C11 H11 118.3 . .
C12 C11 H11 118.3 . .
C17 C12 C13 119.4(5) . .
C17 C12 C11 120.1(5) . .
C13 C12 C11 120.5(5) . .
C14 C13 C12 120.8(6) . .
C14 C13 H13 119.6 . .
C12 C13 H13 119.6 . .
C13 C14 C15 120.6(6) . .
C13 C14 H14 119.7 . .
C15 C14 H14 119.7 . .
C16 C15 C14 120.0(6) . .
C16 C15 H15 120.0 . .
C14 C15 H15 120.0 . .
C15 C16 O4 127.0(5) . .
C15 C16 C17 120.9(5) . .
O4 C16 C17 112.1(4) . .
O3 C17 C12 122.1(5) . .
O3 C17 C16 119.6(5) . .
C12 C17 C16 118.3(5) . .
O3 C17 Yb1 32.9(2) . 3_557
C12 C17 Yb1 154.7(4) . 3_557
C16 C17 Yb1 86.8(3) . 3_557
O4 C18 H18A 109.5 . .
O4 C18 H18B 109.5 . .
H18A C18 H18B 109.5 . .
O4 C18 H18C 109.5 . .
H18A C18 H18C 109.5 . .
H18B C18 H18C 109.5 . .
O2 C19 H19A 109.5 . .
O2 C19 H19B 109.5 . .
H19A C19 H19B 109.5 . .
O2 C19 H19C 109.5 . .
H19A C19 H19C 109.5 . .
H19B C19 H19C 109.5 . .
C7 N1 C8 124.4(5) . .
C7 N1 H101 119(4) . .
C8 N1 H101 117(4) . .
C11 N2 C10 126.8(5) . .
C11 N2 H102 114(4) . .
C10 N2 H102 119(4) . .
O6 N3 O7 122.9(6) . .
O6 N3 O5 121.4(6) . .
O7 N3 O5 115.7(5) . .
O6 N3 Yb1 171.7(5) . .
O7 N3 Yb1 60.2(3) . .
O5 N3 Yb1 56.1(3) . .
O9 N4 O8 121.9(5) . .
O9 N4 O10 121.3(6) . .
O8 N4 O10 116.7(4) . .
O9 N4 Yb1 178.1(5) . .
O8 N4 Yb1 58.3(2) . .
O10 N4 Yb1 58.4(3) . .
O12 N5 O13 123.9(6) . .
O12 N5 O11 119.6(6) . .
O13 N5 O11 116.6(5) . .
O12 N5 Yb1 168.6(5) . .
O13 N5 Yb1 67.5(3) . .
O11 N5 Yb1 49.1(3) . .
C1 O1 Yb1 132.5(3) . .
C2 O2 C19 117.4(4) . .
C2 O2 Yb1 110.1(3) . .
C19 O2 Yb1 126.7(4) . .
C17 O3 Yb1 128.2(3) . 3_557
C16 O4 C18 117.5(5) . .
C16 O4 Yb1 114.6(3) . 3_557
C18 O4 Yb1 127.1(4) . 3_557
N3 O5 Yb1 97.5(3) . .
N3 O7 Yb1 93.5(3) . .
N4 O8 Yb1 94.8(3) . .
N4 O10 Yb1 94.4(3) . .
N5 O11 Yb1 107.3(4) . .
N5 O13 Yb1 88.7(4) . .
O3 Yb1 O1 87.74(13) 3_557 .
O3 Yb1 O5 101.25(14) 3_557 .
O1 Yb1 O5 114.45(13) . .
O3 Yb1 O11 79.90(15) 3_557 .
O1 Yb1 O11 113.08(15) . .
O5 Yb1 O11 132.47(16) . .
O3 Yb1 O10 143.56(15) 3_557 .
O1 Yb1 O10 80.79(13) . .
O5 Yb1 O10 115.01(15) . .
O11 Yb1 O10 73.25(16) . .
O3 Yb1 O8 137.97(13) 3_557 .
O1 Yb1 O8 131.91(13) . .
O5 Yb1 O8 76.89(14) . .
O11 Yb1 O8 72.29(14) . .
O10 Yb1 O8 54.06(14) . .
O3 Yb1 O7 136.65(14) 3_557 .
O1 Yb1 O7 76.92(14) . .
O5 Yb1 O7 52.63(15) . .
O11 Yb1 O7 143.41(15) . .
O10 Yb1 O7 74.00(15) . .
O8 Yb1 O7 75.52(14) . .
O3 Yb1 O4 64.88(12) 3_557 3_557
O1 Yb1 O4 150.93(13) . 3_557
O5 Yb1 O4 65.11(13) . 3_557
O11 Yb1 O4 73.27(16) . 3_557
O10 Yb1 O4 126.99(14) . 3_557
O8 Yb1 O4 77.12(13) . 3_557
O7 Yb1 O4 115.81(13) . 3_557
O3 Yb1 O13 69.92(16) 3_557 .
O1 Yb1 O13 66.47(14) . .
O5 Yb1 O13 171.17(15) . .
O11 Yb1 O13 47.41(15) . .
O10 Yb1 O13 73.79(16) . .
O8 Yb1 O13 109.33(15) . .
O7 Yb1 O13 134.17(16) . .
O4 Yb1 O13 109.50(14) 3_557 .
O3 Yb1 N4 150.19(15) 3_557 .
O1 Yb1 N4 106.77(14) . .
O5 Yb1 N4 96.21(15) . .
O11 Yb1 N4 70.51(15) . .
O10 Yb1 N4 27.23(14) . .
O8 Yb1 N4 26.83(13) . .
O7 Yb1 N4 72.91(14) . .
O4 Yb1 N4 102.06(14) 3_557 .
O13 Yb1 N4 91.76(16) . .
O3 Yb1 N3 119.45(15) 3_557 .
O1 Yb1 N3 94.52(14) . .
O5 Yb1 N3 26.42(15) . .
O11 Yb1 N3 147.60(15) . .
O10 Yb1 N3 95.99(16) . .
O8 Yb1 N3 76.70(14) . .
O7 Yb1 N3 26.37(14) . .
O4 Yb1 N3 91.04(15) 3_557 .
O13 Yb1 N3 159.33(16) . .
N4 Yb1 N3 85.94(15) . .
O3 Yb1 O2 66.53(13) 3_557 .
O1 Yb1 O2 60.42(11) . .
O5 Yb1 O2 64.76(13) . .
O11 Yb1 O2 145.63(13) . .
O10 Yb1 O2 131.96(13) . .
O8 Yb1 O2 139.25(12) . .
O7 Yb1 O2 70.66(13) . .
O4 Yb1 O2 97.66(12) 3_557 .
O13 Yb1 O2 110.41(13) . .
N4 Yb1 O2 143.28(13) . .
N3 Yb1 O2 62.90(13) . .
C66 Cl1 C66 38.3(16) 3_567 .
C66 Cl2 C66 38.0(11) . 3_567
C66 C66 Cl1 98(2) 3_567 3_567
C66 C66 Cl2 76.1(11) 3_567 .
Cl1 C66 Cl2 155(2) 3_567 .
C66 C66 Cl2 65.9(14) 3_567 3_567
Cl1 C66 Cl2 39.9(7) 3_567 3_567
Cl2 C66 Cl2 142.0(11) . 3_567
C66 C66 Cl1 44.2(10) 3_567 .
Cl1 C66 Cl1 141.7(16) 3_567 .
Cl2 C66 Cl1 38.3(4) . .
Cl2 C66 Cl1 106.5(9) 3_567 .

loop_
_geom_bond_atom_site_label_1
_geom_bond_atom_site_label_2
_geom_bond_distance
_geom_bond_site_symmetry_2
C1 O1 1.310(5) .
C1 C6 1.407(7) .
C1 C2 1.424(7) .
C2 O2 1.366(6) .
C2 C3 1.379(7) .
C3 C4 1.398(8) .
C3 H3 0.9300 .
C4 C5 1.344(8) .
C4 H4 0.9300 .
C5 C6 1.423(7) .
C5 H5 0.9300 .
C6 C7 1.427(7) .
C7 N1 1.297(7) .
C7 H7 0.9300 .
C8 N1 1.470(7) .
C8 C9 1.500(8) .
C8 H8A 0.9700 .
C8 H8B 0.9700 .
C9 C10 1.526(7) .
C9 H9A 0.9700 .
C9 H9B 0.9700 .
C10 N2 1.462(7) .
C10 H10A 0.9700 .
C10 H10B 0.9700 .
C11 N2 1.279(7) .
C11 C12 1.424(7) .
C11 H11 0.9300 .
C12 C17 1.405(7) .
C12 C13 1.413(8) .
C13 C14 1.352(9) .
C13 H13 0.9300 .
C14 C15 1.401(9) .
C14 H14 0.9300 .
C15 C16 1.368(8) .
C15 H15 0.9300 .
C16 O4 1.375(6) .
C16 C17 1.420(7) .
C17 O3 1.307(6) .
C17 Yb1 3.172(5) 3_557
C18 O4 1.440(6) .
C18 H18A 0.9600 .
C18 H18B 0.9600 .
C18 H18C 0.9600 .
C19 O2 1.435(6) .
C19 H19A 0.9600 .
C19 H19B 0.9600 .
C19 H19C 0.9600 .
N1 H101 0.900(10) .
N2 H102 0.899(10) .
N3 O6 1.201(6) .
N3 O7 1.261(6) .
N3 O5 1.272(6) .
N3 Yb1 2.833(5) .
N4 O9 1.216(6) .
N4 O8 1.271(6) .
N4 O10 1.288(6) .
N4 Yb1 2.806(5) .
N5 O12 1.211(7) .
N5 O13 1.223(7) .
N5 O11 1.270(7) .
N5 Yb1 3.029(5) .
O1 Yb1 2.196(3) .
O2 Yb1 2.853(4) .
O3 Yb1 2.193(3) 3_557
O4 Yb1 2.591(4) 3_557
O5 Yb1 2.372(4) .
O7 Yb1 2.462(4) .
O8 Yb1 2.397(4) .
O10 Yb1 2.397(4) .
O11 Yb1 2.397(5) .
O13 Yb1 2.799(5) .
Yb1 O3 2.193(4) 3_557
Yb1 O4 2.591(4) 3_557
Cl1 C66 1.271(15) 3_567
Cl1 C66 1.808(9) .
Cl2 C66 1.677(9) .
Cl2 C66 1.78(2) 3_567
C66 C66 1.13(4) 3_567
C66 Cl1 1.271(15) 3_567
C66 Cl2 1.78(2) 3_567
